data_1516068
loop_
_publ_author_name
'Tan, Shen H.'
'Banwell, Martin G.'
'Willis, Anthony C.'
'Reekie, Tristan A.'

_publ_section_title
;
 Application of a Raney-cobalt-mediated tandem reductive cyclization
 protocol to total syntheses of the Aspidosperma alkaloids
 (+-)-limaspermidine and (+-)-1-acetylaspidoalbidine.
;
_journal_issue 22
_journal_name_full 'Organic letters'
_journal_page_first 5621
_journal_page_last 5623
_journal_paper_doi 10.1021/ol3026846
_journal_volume 14
_journal_year 2012
_chemical_absolute_configuration unk
_chemical_compound_source local
_chemical_formula_moiety 'C19 H26 N2 O'
_chemical_formula_sum 'C19 H26 N2 O'
_chemical_formula_weight 298.43
_space_group_IT_number 33
_symmetry_cell_setting orthorhombic
_symmetry_space_group_name_Hall 'P 2c -2n'
_symmetry_space_group_name_H-M 'P n a 21'
_atom_sites_solution_hydrogens geom
_atom_sites_solution_primary direct
_audit_creation_date 12-03-08
_audit_creation_method CRYSTALS_ver_14.11
_audit_update_record
;
2012-03-14 - Report on C19 H26 N2 O
             by Anthony C. Willis
             for  Hui Xian (Shen) Tan and Martin Banwell

2012-03-14 - passes most checkcif tests 

;
_cell_angle_alpha 90
_cell_angle_beta 90
_cell_angle_gamma 90
_cell_formula_units_Z 4
_cell_length_a 13.7232(4)
_cell_length_b 14.9269(5)
_cell_length_c 7.6655(1)
_cell_measurement_reflns_used 13954
_cell_measurement_temperature 200
_cell_measurement_theta_max 27.5
_cell_measurement_theta_min 2.6
_cell_volume 1570.24(7)
_computing_cell_refinement 'DENZO/SCALEPACK (Otwinowski & Minor, 1997)'
_computing_data_collection 'COLLECT (Nonius, 2001).'
_computing_data_reduction 'DENZO/SCALEPACK (Otwinowski & Minor, 1997)'
_computing_molecular_graphics
;  
ORTEP-II (Johnson 1976) in teXsan (MSC, 1992-1997) 
;
_computing_publication_material 'CRYSTALS (Betteridge et al., 2003)'
_computing_structure_refinement 'CRYSTALS (Betteridge et al., 2003)'
_computing_structure_solution 'SIR92 (Altomare et al., 1994)'
_diffrn_ambient_temperature 200
_diffrn_measured_fraction_theta_full 0.999
_diffrn_measured_fraction_theta_max 0.999
_diffrn_measurement_device Area
_diffrn_measurement_device_type 'Nonius KappaCCD'
_diffrn_measurement_method ' \f and \w scans with CCD '
_diffrn_radiation_monochromator graphite
_diffrn_radiation_type 'Mo K\a'
_diffrn_radiation_wavelength 0.71073
_diffrn_reflns_av_R_equivalents 0.057
_diffrn_reflns_limit_h_max 17
_diffrn_reflns_limit_h_min -17
_diffrn_reflns_limit_k_max 19
_diffrn_reflns_limit_k_min -17
_diffrn_reflns_limit_l_max 8
_diffrn_reflns_limit_l_min -9
_diffrn_reflns_number 23669
_diffrn_reflns_theta_full 27.488
_diffrn_reflns_theta_max 27.488
_diffrn_reflns_theta_min 2.729
_diffrn_standards_number 0
_exptl_absorpt_coefficient_mu 0.078
_exptl_absorpt_correction_T_max 0.997
_exptl_absorpt_correction_T_min 0.988
_exptl_absorpt_correction_type integration
_exptl_absorpt_process_details
;
via Gaussian method (Coppens, 1970) implemented in maXus (2000)
;
_exptl_crystal_colour 'pale yellow'
_exptl_crystal_density_diffrn 1.262
_exptl_crystal_density_method 'not measured'
_exptl_crystal_description needle
_exptl_crystal_F_000 648
_exptl_crystal_size_max 0.410
_exptl_crystal_size_mid 0.070
_exptl_crystal_size_min 0.060
_refine_diff_density_max 0.18
_refine_diff_density_min -0.22
_refine_ls_extinction_method None
_refine_ls_goodness_of_fit_ref 1.0269
_refine_ls_hydrogen_treatment mixed
_refine_ls_matrix_type full
_refine_ls_number_parameters 205
_refine_ls_number_reflns 1933
_refine_ls_number_restraints 1
_refine_ls_R_factor_all 0.0447
_refine_ls_R_factor_gt 0.0370
_refine_ls_shift/su_max 0.0030816
_refine_ls_shift/su_mean 0.0001726
_refine_ls_structure_factor_coef Fsqd
_refine_ls_weighting_details
;
 Method= Modified Sheldrick 
 w=1/[\s^2^(F^2^) + ( 0.04P)^2^ + 0.33P] 
 ,where P=(max(Fo^2^,0) + 2Fc^2^)/3 
;
_refine_ls_weighting_scheme calc
_refine_ls_wR_factor_all 0.0848
_refine_ls_wR_factor_gt 0.0824
_refine_ls_wR_factor_ref 0.0848
_reflns_limit_h_max 17
_reflns_limit_h_min 0
_reflns_limit_k_max 19
_reflns_limit_k_min 0
_reflns_limit_l_max 9
_reflns_limit_l_min 0
_reflns_number_gt 1737
_reflns_number_total 1934
_reflns_threshold_expression I>2.0\s(I)
_oxford_diffrn_Wilson_B_factor 2.72
_oxford_diffrn_Wilson_scale 2.18
_oxford_refine_ls_r_factor_ref 0.0447
_oxford_refine_ls_scale 0.683(2)
_oxford_reflns_number_all 1933
_oxford_reflns_threshold_expression_ref I>-10.0\s(I)
_oxford_structure_analysis_title 'axes transf for std setting sp gp'
_cod_data_source_file ol3026846_si_002.cif
_cod_data_source_block ban1205
_cod_original_sg_symbol_H-M 'P n a 21 '
_cod_database_code 1516068

loop_
_symmetry_equiv_pos_as_xyz
x,y,z
-x+1/2,y+1/2,z+1/2
x+1/2,-y+1/2,z
-x,-y,z+1/2

loop_
_atom_site_label
_atom_site_type_symbol
_atom_site_fract_x
_atom_site_fract_y
_atom_site_fract_z
_atom_site_U_iso_or_equiv
_atom_site_occupancy
_atom_site_adp_type
_atom_site_refinement_flags_posn
N1 N 0.46934(13) 0.39137(14) 0.6689(3) 0.0373 1.0000 Uani .
C2 C 0.48174(15) 0.33274(14) 0.5289(3) 0.0314 1.0000 Uani .
C3 C 0.41330(16) 0.30621(15) 0.4052(3) 0.0385 1.0000 Uani .
C4 C 0.44272(19) 0.24639(16) 0.2777(3) 0.0433 1.0000 Uani .
C5 C 0.53576(19) 0.21150(15) 0.2734(3) 0.0427 1.0000 Uani .
C6 C 0.60386(16) 0.23764(14) 0.3990(3) 0.0361 1.0000 Uani .
C7 C 0.57704(15) 0.29974(13) 0.5237(3) 0.0294 1.0000 Uani .
C8 C 0.63259(14) 0.34114(13) 0.6737(3) 0.0277 1.0000 Uani .
C9 C 0.74082(14) 0.36506(13) 0.6452(3) 0.0261 1.0000 Uani .
N10 N 0.77748(12) 0.36881(11) 0.8265(2) 0.0304 1.0000 Uani .
C11 C 0.88403(14) 0.37783(15) 0.8323(3) 0.0390 1.0000 Uani .
C12 C 0.91249(16) 0.46557(17) 0.7470(3) 0.0395 1.0000 Uani .
C13 C 0.87472(15) 0.46982(16) 0.5596(3) 0.0352 1.0000 Uani .
C14 C 0.76447(14) 0.45096(13) 0.5421(3) 0.0276 1.0000 Uani .
C15 C 0.70299(15) 0.52866(14) 0.6153(3) 0.0299 1.0000 Uani .
C16 C 0.59420(15) 0.50722(15) 0.6113(3) 0.0339 1.0000 Uani .
C17 C 0.56802(14) 0.42381(14) 0.7160(3) 0.0318 1.0000 Uani .
C18 C 0.74098(15) 0.43456(14) 0.3464(3) 0.0302 1.0000 Uani .
C19 C 0.76837(16) 0.50998(16) 0.2219(3) 0.0366 1.0000 Uani .
O20 O 0.71360(12) 0.50672(12) 0.0643(2) 0.0386 1.0000 Uani .
C21 C 0.63781(16) 0.27553(16) 0.8332(3) 0.0392 1.0000 Uani .
C22 C 0.74103(16) 0.28578(15) 0.9055(3) 0.0384 1.0000 Uani .
H11 H 0.4222(19) 0.4344(17) 0.651(4) 0.0459 1.0000 Uiso .
H201 H 0.734(2) 0.461(2) -0.003(4) 0.0577 1.0000 Uiso .
H31 H 0.3499 0.3308 0.4105 0.0451 1.0000 Uiso R
H41 H 0.3964 0.2300 0.1932 0.0521 1.0000 Uiso R
H51 H 0.5529 0.1710 0.1863 0.0514 1.0000 Uiso R
H61 H 0.6675 0.2141 0.4000 0.0431 1.0000 Uiso R
H91 H 0.7738 0.3140 0.5831 0.0306 1.0000 Uiso R
H111 H 0.9062 0.3764 0.9516 0.0471 1.0000 Uiso R
H112 H 0.9153 0.3270 0.7735 0.0462 1.0000 Uiso R
H121 H 0.9823 0.4696 0.7453 0.0471 1.0000 Uiso R
H122 H 0.8871 0.5159 0.8156 0.0473 1.0000 Uiso R
H131 H 0.8889 0.5301 0.5135 0.0425 1.0000 Uiso R
H132 H 0.9093 0.4229 0.4923 0.0416 1.0000 Uiso R
H151 H 0.7236 0.5419 0.7363 0.0350 1.0000 Uiso R
H152 H 0.7146 0.5847 0.5462 0.0350 1.0000 Uiso R
H161 H 0.5559 0.5584 0.6567 0.0406 1.0000 Uiso R
H162 H 0.5733 0.4971 0.4908 0.0398 1.0000 Uiso R
H171 H 0.5711 0.4367 0.8428 0.0369 1.0000 Uiso R
H181 H 0.7745 0.3792 0.3104 0.0363 1.0000 Uiso R
H182 H 0.6715 0.4230 0.3327 0.0356 1.0000 Uiso R
H191 H 0.8382 0.5070 0.1938 0.0446 1.0000 Uiso R
H192 H 0.7537 0.5694 0.2774 0.0451 1.0000 Uiso R
H211 H 0.5901 0.2922 0.9203 0.0477 1.0000 Uiso R
H212 H 0.6247 0.2139 0.7947 0.0472 1.0000 Uiso R
H221 H 0.7417 0.2894 1.0320 0.0467 1.0000 Uiso R
H222 H 0.7827 0.2363 0.8673 0.0452 1.0000 Uiso R

loop_
_atom_site_aniso_label
_atom_site_aniso_U_11
_atom_site_aniso_U_22
_atom_site_aniso_U_33
_atom_site_aniso_U_23
_atom_site_aniso_U_13
_atom_site_aniso_U_12
N1 0.0251(9) 0.0504(11) 0.0365(10) -0.0028(9) 0.0001(8) 0.0031(8)
C2 0.0291(10) 0.0359(11) 0.0291(10) 0.0066(9) -0.0016(8) -0.0048(8)
C3 0.0317(11) 0.0407(12) 0.0430(12) 0.0122(11) -0.0089(10) -0.0083(9)
C4 0.0487(14) 0.0429(12) 0.0383(12) 0.0051(11) -0.0154(11) -0.0175(10)
C5 0.0571(15) 0.0344(11) 0.0367(12) -0.0036(10) -0.0054(11) -0.0100(11)
C6 0.0384(11) 0.0318(11) 0.0382(11) -0.0027(10) -0.0019(10) -0.0032(9)
C7 0.0287(10) 0.0321(10) 0.0275(10) 0.0029(8) -0.0037(8) -0.0028(8)
C8 0.0270(10) 0.0328(10) 0.0234(9) 0.0022(8) -0.0035(8) 0.0004(8)
C9 0.0263(9) 0.0295(9) 0.0226(9) -0.0022(8) -0.0031(7) 0.0028(8)
N10 0.0301(9) 0.0351(9) 0.0259(8) 0.0026(8) -0.0079(7) 0.0002(7)
C11 0.0318(11) 0.0468(13) 0.0382(11) 0.0019(11) -0.0124(10) 0.0013(9)
C12 0.0293(11) 0.0537(13) 0.0356(12) -0.0027(11) -0.0061(9) -0.0061(10)
C13 0.0311(11) 0.0460(13) 0.0285(10) -0.0023(10) 0.0000(9) -0.0070(9)
C14 0.0271(10) 0.0330(10) 0.0227(9) -0.0017(8) -0.0006(8) -0.0011(8)
C15 0.0356(11) 0.0311(10) 0.0230(9) -0.0022(8) -0.0006(8) 0.0002(9)
C16 0.0336(11) 0.0372(11) 0.0309(11) -0.0041(9) -0.0037(9) 0.0086(9)
C17 0.0262(10) 0.0427(11) 0.0265(10) -0.0046(9) -0.0007(8) 0.0037(9)
C18 0.0331(10) 0.0359(11) 0.0217(9) -0.0031(9) -0.0005(8) 0.0001(8)
C19 0.0369(11) 0.0494(13) 0.0234(10) 0.0006(10) -0.0010(9) -0.0047(10)
O20 0.0418(8) 0.0496(9) 0.0245(7) -0.0015(7) -0.0028(7) 0.0094(7)
C21 0.0399(12) 0.0456(13) 0.0320(11) 0.0112(11) -0.0054(10) -0.0051(10)
C22 0.0437(12) 0.0372(11) 0.0342(11) 0.0078(9) -0.0106(10) -0.0007(9)

loop_
_atom_type_symbol
_atom_type_scat_dispersion_real
_atom_type_scat_dispersion_imag
_atom_type_scat_Cromer_Mann_a1
_atom_type_scat_Cromer_Mann_b1
_atom_type_scat_Cromer_Mann_a2
_atom_type_scat_Cromer_Mann_b2
_atom_type_scat_Cromer_Mann_a3
_atom_type_scat_Cromer_Mann_b3
_atom_type_scat_Cromer_Mann_a4
_atom_type_scat_Cromer_Mann_b4
_atom_type_scat_Cromer_Mann_c
_atom_type_scat_source
C 0.0033 0.0016 2.3100 20.8439 1.0200 10.2075 1.5886 0.5687 0.8650 51.6512 0.2156 'International Tables Vol C 4.2.6.8 and 6.1.1.4'
H 0.0000 0.0000 0.4930 10.5109 0.3229 26.1257 0.1402 3.1424 0.0408 57.7998 0.0030 'International Tables Vol C 4.2.6.8 and 6.1.1.4'
N 0.0061 0.0033 12.2126 0.0057 3.1322 9.8933 2.0125 28.9975 1.1663 0.5826 -11.5290 'International Tables Vol C 4.2.6.8 and 6.1.1.4'
O 0.0106 0.0060 3.0485 13.2771 2.2868 5.7011 1.5463 0.3239 0.8670 32.9089 0.2508 'International Tables Vol C 4.2.6.8 and 6.1.1.4'

loop_
_exptl_crystal_face_index_h
_exptl_crystal_face_index_k
_exptl_crystal_face_index_l
_exptl_crystal_face_perp_dist
0 0 1 0.200
0 0 -1 0.210
1 1 0 0.030
-1 -1 0 0.040
1 -1 0 0.020
-1 1 0 0.040

loop_
_geom_angle_atom_site_label_1
_geom_angle_atom_site_label_2
_geom_angle_atom_site_label_3
_geom_angle
_geom_angle_publ_flag
C2 N1 C17 106.31(16) yes
C2 N1 H11 113.9(18) no
C17 N1 H11 116.7(16) no
N1 C2 C3 128.3(2) yes
N1 C2 C7 110.94(18) yes
C3 C2 C7 120.7(2) yes
C2 C3 C4 117.9(2) yes
C2 C3 H31 118.8 no
C4 C3 H31 123.3 no
C3 C4 C5 122.0(2) yes
C3 C4 H41 117.2 no
C5 C4 H41 120.7 no
C4 C5 C6 119.8(2) yes
C4 C5 H51 119.7 no
C6 C5 H51 120.5 no
C5 C6 C7 119.1(2) yes
C5 C6 H61 121.5 no
C7 C6 H61 119.5 no
C2 C7 C6 120.38(19) yes
C2 C7 C8 107.80(18) yes
C6 C7 C8 131.78(18) yes
C7 C8 C9 118.15(18) yes
C7 C8 C17 101.28(15) yes
C9 C8 C17 113.26(16) yes
C7 C8 C21 111.14(16) yes
C9 C8 C21 102.19(16) yes
C17 C8 C21 111.09(18) yes
C8 C9 N10 101.70(15) yes
C8 C9 C14 117.91(16) yes
N10 C9 C14 112.24(16) yes
C8 C9 H91 109.0 no
N10 C9 H91 108.6 no
C14 C9 H91 107.0 no
C9 N10 C11 111.77(17) yes
C9 N10 C22 103.88(15) yes
C11 N10 C22 113.84(17) yes
N10 C11 C12 108.82(17) yes
N10 C11 H111 109.9 no
C12 C11 H111 110.3 no
N10 C11 H112 110.5 no
C12 C11 H112 110.9 no
H111 C11 H112 106.3 no
C11 C12 C13 110.74(19) yes
C11 C12 H121 108.5 no
C13 C12 H121 108.8 no
C11 C12 H122 109.8 no
C13 C12 H122 110.6 no
H121 C12 H122 108.3 no
C12 C13 C14 113.94(18) yes
C12 C13 H131 107.9 no
C14 C13 H131 109.2 no
C12 C13 H132 107.3 no
C14 C13 H132 107.2 no
H131 C13 H132 111.4 no
C9 C14 C13 108.28(16) yes
C9 C14 C15 108.94(16) yes
C13 C14 C15 111.58(17) yes
C9 C14 C18 108.67(16) yes
C13 C14 C18 108.39(17) yes
C15 C14 C18 110.89(16) yes
C14 C15 C16 111.74(17) yes
C14 C15 H151 109.6 no
C16 C15 H151 109.9 no
C14 C15 H152 110.4 no
C16 C15 H152 108.6 no
H151 C15 H152 106.4 no
C15 C16 C17 113.02(16) yes
C15 C16 H161 110.5 no
C17 C16 H161 108.7 no
C15 C16 H162 109.7 no
C17 C16 H162 107.6 no
H161 C16 H162 107.1 no
C8 C17 C16 113.87(17) yes
C8 C17 N1 102.17(16) yes
C16 C17 N1 110.72(17) yes
C8 C17 H171 109.6 no
C16 C17 H171 110.3 no
N1 C17 H171 109.9 no
C14 C18 C19 115.95(17) yes
C14 C18 H181 107.8 no
C19 C18 H181 109.2 no
C14 C18 H182 109.6 no
C19 C18 H182 107.7 no
H181 C18 H182 106.1 no
C18 C19 O20 112.11(17) yes
C18 C19 H191 110.1 no
O20 C19 H191 109.1 no
C18 C19 H192 109.7 no
O20 C19 H192 106.5 no
H191 C19 H192 109.2 no
C19 O20 H201 110.4(19) no
C8 C21 C22 105.22(17) yes
C8 C21 H211 110.3 no
C22 C21 H211 110.6 no
C8 C21 H212 110.0 no
C22 C21 H212 111.9 no
H211 C21 H212 108.9 no
C21 C22 N10 104.53(17) yes
C21 C22 H221 112.1 no
N10 C22 H221 111.2 no
C21 C22 H222 110.9 no
N10 C22 H222 108.3 no
H221 C22 H222 109.6 no

loop_
_geom_bond_atom_site_label_1
_geom_bond_atom_site_label_2
_geom_bond_distance
_geom_bond_publ_flag
N1 C2 1.395(3) yes
N1 C17 1.483(3) yes
N1 H11 0.92(3) no
C2 C3 1.392(3) yes
C2 C7 1.398(3) yes
C3 C4 1.384(4) yes
C3 H31 0.945 no
C4 C5 1.379(4) yes
C4 H41 0.940 no
C5 C6 1.397(3) yes
C5 H51 0.931 no
C6 C7 1.381(3) yes
C6 H61 0.942 no
C7 C8 1.512(3) yes
C8 C9 1.543(3) yes
C8 C17 1.553(3) yes
C8 C21 1.568(3) yes
C9 N10 1.479(2) yes
C9 C14 1.541(3) yes
C9 H91 1.006 no
N10 C11 1.469(2) yes
N10 C22 1.467(3) yes
C11 C12 1.515(3) yes
C11 H111 0.964 no
C11 H112 0.982 no
C12 C13 1.529(3) yes
C12 H121 0.960 no
C12 H122 0.980 no
C13 C14 1.545(3) yes
C13 H131 0.986 no
C13 H132 0.991 no
C14 C15 1.540(3) yes
C14 C18 1.554(3) yes
C15 C16 1.527(3) yes
C15 H151 0.990 no
C15 H152 1.003 no
C16 C17 1.524(3) yes
C16 H161 0.991 no
C16 H162 0.979 no
C17 H171 0.992 no
C18 C19 1.523(3) yes
C18 H181 0.985 no
C18 H182 0.975 no
C19 O20 1.424(3) yes
C19 H191 0.983 no
C19 H192 1.004 no
O20 H201 0.91(3) no
C21 C22 1.529(3) yes
C21 H211 0.968 no
C21 H212 0.982 no
C22 H221 0.971 no
C22 H222 0.979 no

loop_
_geom_contact_atom_site_label_1
_geom_contact_atom_site_label_2
_geom_contact_distance
_geom_contact_site_symmetry_2
_geom_contact_publ_flag
O20 N10 2.886(2) 1_554 no
O20 N1 3.043(2) 4_664 no
O20 C15 3.460(3) 1_554 no
O20 C3 3.510(3) 4_664 no
O20 C11 3.512(3) 1_554 no
O20 C22 3.536(3) 1_554 no
O20 C17 3.557(3) 1_554 no
C3 C16 3.584(3) 4_664 no

loop_
_geom_hbond_atom_site_label_D
_geom_hbond_atom_site_label_H
_geom_hbond_atom_site_label_A
_geom_hbond_site_symmetry_A
_geom_hbond_angle_DHA
_geom_hbond_distance_DH
_geom_hbond_distance_HA
_geom_hbond_distance_DA
_geom_hbond_publ_flag
N1 H11 O20 4_665 159(2) 0.92(3) 2.16(3) 3.043(3) yes
O20 H201 N10 1_554 174(3) 0.91(3) 1.98(3) 2.886(3) yes

loop_
_geom_torsion_atom_site_label_1
_geom_torsion_atom_site_label_2
_geom_torsion_atom_site_label_3
_geom_torsion_atom_site_label_4
_geom_torsion
_geom_torsion_publ_flag
O20 C19 C18 C14 -157.5(2) no
N1 C2 C3 C4 -179.6(2) no
N1 C2 C7 C6 177.4(2) no
N1 C2 C7 C8 -0.4(2) no
N1 C17 C8 C7 31.1(2) no
N1 C17 C8 C9 158.7(2) no
N1 C17 C8 C21 -87.0(2) no
N1 C17 C16 C15 -164.1(2) no
N10 C9 C8 C7 -159.0(2) no
N10 C9 C8 C17 82.8(2) no
N10 C9 C8 C21 -36.7(2) no
N10 C9 C14 C13 52.1(2) no
N10 C9 C14 C15 -69.4(2) no
N10 C9 C14 C18 169.6(2) no
N10 C11 C12 C13 -57.4(2) no
N10 C22 C21 C8 15.6(2) no
C2 N1 C17 C8 -32.9(2) no
C2 N1 C17 C16 88.7(2) no
C2 C3 C4 C5 1.7(3) no
C2 C7 C6 C5 3.0(3) no
C2 C7 C8 C9 -143.9(2) no
C2 C7 C8 C17 -19.6(2) no
C2 C7 C8 C21 98.4(2) no
C3 C2 N1 C17 -158.5(2) no
C3 C2 C7 C6 -2.3(3) no
C3 C2 C7 C8 179.9(2) no
C3 C4 C5 C6 -1.0(4) no
C4 C3 C2 C7 0.0(3) no
C4 C5 C6 C7 -1.3(3) no
C5 C6 C7 C8 -179.8(2) no
C6 C7 C8 C9 38.6(3) no
C6 C7 C8 C17 162.9(2) no
C6 C7 C8 C21 -79.0(3) no
C7 C2 N1 C17 21.8(2) no
C7 C8 C9 C14 77.8(2) no
C7 C8 C17 C16 -88.3(2) no
C7 C8 C21 C22 140.0(2) no
C8 C9 N10 C11 171.6(2) no
C8 C9 N10 C22 48.4(2) no
C8 C9 C14 C13 169.8(2) no
C8 C9 C14 C15 48.3(2) no
C8 C9 C14 C18 -72.7(2) no
C8 C17 C16 C15 -49.6(2) no
C9 N10 C11 C12 62.6(2) no
C9 N10 C22 C21 -40.0(2) no
C9 C8 C17 C16 39.3(3) no
C9 C8 C21 C22 13.0(2) no
C9 C14 C13 C12 -48.7(2) no
C9 C14 C15 C16 -56.1(2) no
C9 C14 C18 C19 -174.8(2) no
C11 N10 C9 C14 -61.5(2) no
C11 N10 C22 C21 -161.8(2) no
C11 C12 C13 C14 52.8(2) no
C12 C11 N10 C22 179.9(2) no
C12 C13 C14 C15 71.1(2) no
C12 C13 C14 C18 -166.5(2) no
C13 C14 C15 C16 -175.6(2) no
C13 C14 C18 C19 -57.4(2) no
C14 C9 N10 C22 175.4(2) no
C14 C9 C8 C17 -40.4(3) no
C14 C9 C8 C21 -159.9(2) no
C14 C15 C16 C17 59.1(2) no
C15 C14 C18 C19 65.4(2) no
C16 C15 C14 C18 63.5(2) no
C16 C17 C8 C21 153.6(2) no
C17 C8 C21 C22 -108.1(2) no
